data_4126295
loop_
_publ_author_name
'Gu, Lianghu'
'Wolf, Lawrence M.'
'Zieli\'nski, Adam'
'Thiel, Walter'
'Alcarazo, Manuel'

_publ_section_title
;
 \a-Dicationic Chelating Phosphines: Synthesis and Application to the
 Hydroarylation of Dienes.
;
_journal_issue 13
_journal_name_full 'Journal of the American Chemical Society'
_journal_page_first 4948
_journal_page_last 4953
_journal_paper_doi 10.1021/jacs.7b01441
_journal_volume 139
_journal_year 2017
_chemical_compound_source dichloromethane
_chemical_formula_moiety 'C28 H34 N4 P2, 2(F6 Sb), 0.25(C H2 Cl2)'
_chemical_formula_sum 'C28.25 H34.5 Cl0.5 F12 N4 P2 Sb2'
_chemical_formula_weight 981.26
_space_group_crystal_system monoclinic
_space_group_IT_number 14
_space_group_name_Hall '-P 2ybc'
_space_group_name_H-M_alt 'P 1 21/c 1'
_symmetry_cell_setting monoclinic
_symmetry_Int_Tables_number 14
_symmetry_space_group_name_Hall '-P 2ybc'
_symmetry_space_group_name_H-M 'P 1 21/c 1'
_atom_sites_solution_hydrogens geom
_atom_sites_solution_primary direct
_atom_sites_solution_secondary difmap
_audit_block_code GUN-GB-123
_audit_creation_date 2014-02-26
_audit_creation_method
;
Olex2 1.2
(compiled 2014.02.17 svn.r2891 for OlexSys, GUI svn.r4777)
;
_cell_angle_alpha 90
_cell_angle_beta 104.8921(17)
_cell_angle_gamma 90
_cell_formula_units_Z 8
_cell_length_a 15.3374(6)
_cell_length_b 37.0863(14)
_cell_length_c 13.4231(5)
_cell_measurement_reflns_used 9807
_cell_measurement_temperature 150
_cell_measurement_theta_max 66.2521
_cell_measurement_theta_min 3.2109
_cell_volume 7378.7(5)
_computing_cell_refinement 'SAINT software (Bruker AXS, 2004)'
_computing_data_collection 'APEX2 (Bruker AXS, 2005-2013)'
_computing_data_reduction 'SAINT software (Bruker AXS, 2004)'
_computing_molecular_graphics 'DIAMOND (Crystal Impact GbR, 1997-2012)'
_computing_publication_material 'Olex2 (Dolomanov et al., 2009)'
_computing_structure_refinement 'SHELXL (G. M. Sheldrick, 2013)'
_computing_structure_solution 'SHELXS (G. M. Sheldrick, 2013)'
_diffrn_ambient_temperature 150
_diffrn_detector_area_resol_mean 66.67
_diffrn_measured_fraction_theta_full 0.931
_diffrn_measured_fraction_theta_max 0.989
_diffrn_measurement_device_type 'Bruker AXS X8 Proteum'
_diffrn_measurement_method 'CCD \f- and \w-scans'
_diffrn_radiation_monochromator 'MONTEL graded multilayer optic'
_diffrn_radiation_type Cu-K\a
_diffrn_radiation_wavelength 1.54178
_diffrn_reflns_av_R_equivalents 0.0844
_diffrn_reflns_av_unetI/netI 0.0427
_diffrn_reflns_Laue_measured_fraction_full 0.931
_diffrn_reflns_Laue_measured_fraction_max 0.989
_diffrn_reflns_limit_h_max 17
_diffrn_reflns_limit_h_min -18
_diffrn_reflns_limit_k_max 43
_diffrn_reflns_limit_k_min -43
_diffrn_reflns_limit_l_max 15
_diffrn_reflns_limit_l_min -15
_diffrn_reflns_number 172322
_diffrn_reflns_point_group_measured_fraction_full 0.931
_diffrn_reflns_point_group_measured_fraction_max 0.989
_diffrn_reflns_theta_full 67.679
_diffrn_reflns_theta_max 65.082
_diffrn_reflns_theta_min 2.383
_diffrn_source '0.2 x 2mm^2^ focus rotating anode'
_diffrn_standards_number 0
_exptl_absorpt_coefficient_mu 13.564
_exptl_absorpt_correction_T_max 0.68344
_exptl_absorpt_correction_T_min 0.08059
_exptl_absorpt_correction_type gaussian
_exptl_absorpt_process_details 'SADABS (Bruker AXS, 2012)'
_exptl_crystal_colour colourless
_exptl_crystal_density_diffrn 1.767
_exptl_crystal_description plate
_exptl_crystal_F_000 3844
_exptl_crystal_size_max 0.20
_exptl_crystal_size_mid 0.11
_exptl_crystal_size_min 0.03
_refine_diff_density_max 1.837
_refine_diff_density_min -1.561
_refine_diff_density_rms 0.168
_refine_ls_extinction_coef 0.00034(3)
_refine_ls_extinction_expression Fc^*^=kFc[1+0.001xFc^2^\l^3^/sin(2\q)]^-1/4^
_refine_ls_extinction_method SHELXL
_refine_ls_goodness_of_fit_ref 1.028
_refine_ls_hydrogen_treatment constr
_refine_ls_matrix_type full
_refine_ls_number_parameters 895
_refine_ls_number_reflns 12440
_refine_ls_number_restraints 0
_refine_ls_restrained_S_all 1.028
_refine_ls_R_factor_all 0.0840
_refine_ls_R_factor_gt 0.0724
_refine_ls_shift/su_max 0.001
_refine_ls_shift/su_mean 0.000
_refine_ls_structure_factor_coef Fsqd
_refine_ls_weighting_details 'w=1/[\s^2^(Fo^2^)+(0.0923P)^2^+66.4989P] where P=(Fo^2^+2Fc^2^)/3'
_refine_ls_weighting_scheme calc
_refine_ls_wR_factor_gt 0.1879
_refine_ls_wR_factor_ref 0.1972
_reflns_Friedel_coverage 0.000
_reflns_number_gt 10497
_reflns_number_total 12440
_reflns_threshold_expression 'I > 2\s(I)'
_cod_data_source_file ja7b01441_si_001.cif
_cod_data_source_block 8653sadabs
_cod_depositor_comments
;
The following automatic conversions were performed:

'_symmetry_cell_setting' value 'MONOCLINIC' changed to 'monoclinic'
according to
/home/data/users/saulius/crontab/automatic-downloads/rss-feeds/ACS/lib/dictionaries/cif_core.dic
dictionary named 'cif_core.dic' version 2.4.2 from 2011-04-26.

Automatic conversion script
Id: cif_fix_values 4973 2017-02-22 13:04:09Z antanas 

 Adding full bibliography for 4126295--4126297.cif.
;
_cod_original_sg_symbol_Hall 'p 2ybc'
_cod_original_sg_symbol_H-M P21/c
_cod_original_formula_sum 'C28.25 H34.50 Cl0.50 F12 N4 P2 Sb2'
_cod_database_code 4126295
_shelx_space_group_comment
;
The symmetry employed for this shelxl refinement is uniquely defined
by the following loop, which should always be used as a source of
symmetry information in preference to the above space-group names.
They are only intended as comments.
;
_olex2_refinement_description
;
1. Fixed Uiso
 At 1.2 times of:
  All C(H) groups, All C(H,H) groups
 At 1.5 times of:
  All C(H,H,H) groups
2. Others
 Fixed Sof: F19A(0.8) F19B(0.2) F20A(0.7) F20B(0.3) F21A(0.5) F21B(0.5)
 F22A(0.8) F22B(0.2) F23A(0.5) F23B(0.5) F24A(0.5) F24B(0.5) Cl1(0.5) Cl2(0.5)
 C99(0.5) H99A(0.5) H99B(0.5)
3.a Secondary CH2 refined with riding coordinates:
 C2(H2A,H2B), C3(H3A,H3B), C7(H7A,H7B), C8(H8A,H8B), C32(H32A,H32B), C33(H33A,
 H33B), C37(H37A,H37B), C38(H38A,H38B), C99(H99A,H99B)
3.b Aromatic/amide H refined with riding coordinates:
 C12(H12), C13(H13), C14(H14), C15(H15), C18(H18), C19(H19), C20(H20),
 C21(H21), C22(H22), C24(H24), C25(H25), C26(H26), C27(H27), C28(H28), C42(H42),
  C43(H43), C44(H44), C45(H45), C48(H48), C49(H49), C50(H50), C51(H51),
 C52(H52), C54(H54), C55(H55), C56(H56), C57(H57), C58(H58)
3.c Idealised Me refined as rotating group:
 C4(H4A,H4B,H4C), C5(H5A,H5B,H5C), C9(H9A,H9B,H9C), C10(H10A,H10B,H10C),
 C34(H34A,H34B,H34C), C35(H35A,H35B,H35C), C39(H39A,H39B,H39C), C40(H40A,H40B,
 H40C)
;
_olex2_computing_structure_refinement_long 'ShelXL (Sheldrick, 2008)'
_shelxl_version_number 2014-1

loop_
_space_group_symop_operation_xyz
'x, y, z'
'-x, y+1/2, -z+1/2'
'-x, -y, -z'
'x, -y-1/2, z-1/2'

loop_
_atom_site_label
_atom_site_type_symbol
_atom_site_fract_x
_atom_site_fract_y
_atom_site_fract_z
_atom_site_U_iso_or_equiv
_atom_site_adp_type
_atom_site_occupancy
_atom_site_site_symmetry_order
_atom_site_calc_flag
_atom_site_refinement_flags_posn
_atom_site_refinement_flags_occupancy
_atom_site_disorder_assembly
_atom_site_disorder_group
P5 P 0.51700(15) 0.65397(5) 1.09269(16) 0.0387(5) Uani 1 1 d . . . .
P8 P 0.57599(16) 0.57535(5) 1.14310(18) 0.0457(5) Uani 1 1 d . . . .
N1 N 0.6698(5) 0.65042(19) 1.0216(6) 0.0484(18) Uani 1 1 d . . . .
N2 N 0.5507(6) 0.6420(2) 0.8943(6) 0.0512(19) Uani 1 1 d . . . .
N3 N 0.4640(5) 0.72358(18) 1.0009(6) 0.0505(19) Uani 1 1 d . . . .
N4 N 0.3925(6) 0.7042(2) 1.1111(6) 0.061(2) Uani 1 1 d . . . .
C1 C 0.5804(6) 0.6498(2) 0.9929(7) 0.043(2) Uani 1 1 d . . . .
C2 C 0.7079(7) 0.6444(3) 0.9335(8) 0.058(3) Uani 1 1 d . . . .
H2A H 0.7509 0.6239 0.9466 0.070 Uiso 1 1 calc R . . .
H2B H 0.7394 0.6662 0.9182 0.070 Uiso 1 1 calc R . . .
C3 C 0.6266(8) 0.6360(3) 0.8465(8) 0.063(3) Uani 1 1 d . . . .
H3A H 0.6227 0.6523 0.7873 0.075 Uiso 1 1 calc R . . .
H3B H 0.6279 0.6107 0.8231 0.075 Uiso 1 1 calc R . . .
C4 C 0.7293(8) 0.6572(3) 1.1237(9) 0.070(3) Uani 1 1 d . . . .
H4A H 0.7650 0.6789 1.1215 0.105 Uiso 1 1 calc GR . . .
H4B H 0.7697 0.6366 1.1448 0.105 Uiso 1 1 calc GR . . .
H4C H 0.6930 0.6606 1.1733 0.105 Uiso 1 1 calc GR . . .
C5 C 0.4587(8) 0.6410(4) 0.8309(8) 0.073(3) Uani 1 1 d . . . .
H5A H 0.4370 0.6161 0.8242 0.110 Uiso 1 1 calc GR . . .
H5B H 0.4567 0.6507 0.7624 0.110 Uiso 1 1 calc GR . . .
H5C H 0.4202 0.6556 0.8631 0.110 Uiso 1 1 calc GR . . .
C6 C 0.4535(6) 0.6965(2) 1.0591(7) 0.044(2) Uani 1 1 d . . . .
C7 C 0.4042(8) 0.7540(3) 1.0110(10) 0.071(3) Uani 1 1 d . . . .
H7A H 0.3618 0.7598 0.9439 0.085 Uiso 1 1 calc R . . .
H7B H 0.4398 0.7758 1.0378 0.085 Uiso 1 1 calc R . . .
C8 C 0.3541(9) 0.7402(3) 1.0874(9) 0.075(4) Uani 1 1 d . . . .
H8A H 0.3658 0.7555 1.1499 0.090 Uiso 1 1 calc R . . .
H8B H 0.2883 0.7390 1.0559 0.090 Uiso 1 1 calc R . . .
C9 C 0.5254(7) 0.7281(3) 0.9356(9) 0.065(3) Uani 1 1 d . . . .
H9A H 0.5826 0.7160 0.9673 0.097 Uiso 1 1 calc GR . . .
H9B H 0.5362 0.7538 0.9275 0.097 Uiso 1 1 calc GR . . .
H9C H 0.4986 0.7174 0.8678 0.097 Uiso 1 1 calc GR . . .
C10 C 0.3682(12) 0.6828(4) 1.1927(10) 0.104(5) Uani 1 1 d . . . .
H10A H 0.3115 0.6699 1.1637 0.156 Uiso 1 1 calc GR . . .
H10B H 0.3607 0.6989 1.2478 0.156 Uiso 1 1 calc GR . . .
H10C H 0.4162 0.6653 1.2209 0.156 Uiso 1 1 calc GR . . .
C11 C 0.4308(6) 0.6193(2) 1.0486(6) 0.0402(18) Uani 1 1 d . . . .
C12 C 0.3413(6) 0.6266(3) 0.9955(7) 0.051(2) Uani 1 1 d . . . .
H12 H 0.3222 0.6507 0.9787 0.062 Uiso 1 1 calc R . . .
C13 C 0.2814(6) 0.5986(3) 0.9680(8) 0.058(3) Uani 1 1 d . . . .
H13 H 0.2207 0.6037 0.9325 0.070 Uiso 1 1 calc R . . .
C14 C 0.3070(7) 0.5635(3) 0.9905(9) 0.068(3) Uani 1 1 d . . . .
H14 H 0.2645 0.5445 0.9709 0.081 Uiso 1 1 calc R . . .
C15 C 0.3965(7) 0.5560(3) 1.0429(8) 0.057(3) Uani 1 1 d . . . .
H15 H 0.4145 0.5317 1.0582 0.068 Uiso 1 1 calc R . . .
C16 C 0.4596(6) 0.5834(2) 1.0729(7) 0.044(2) Uani 1 1 d . . . .
C17 C 0.6283(7) 0.5596(2) 1.0432(7) 0.049(2) Uani 1 1 d . . . .
C18 C 0.7232(7) 0.5594(3) 1.0680(8) 0.058(3) Uani 1 1 d . . . .
H18 H 0.7562 0.5665 1.1351 0.070 Uiso 1 1 calc R . . .
C19 C 0.7697(8) 0.5491(3) 0.9970(9) 0.068(3) Uani 1 1 d . . . .
H19 H 0.8338 0.5492 1.0150 0.082 Uiso 1 1 calc R . . .
C20 C 0.7219(9) 0.5386(3) 0.8999(9) 0.071(3) Uani 1 1 d . . . .
H20 H 0.7529 0.5311 0.8506 0.085 Uiso 1 1 calc R . . .
C21 C 0.6289(9) 0.5389(3) 0.8745(9) 0.078(4) Uani 1 1 d . . . .
H21 H 0.5965 0.5321 0.8069 0.094 Uiso 1 1 calc R . . .
C22 C 0.5811(8) 0.5491(3) 0.9451(8) 0.062(3) Uani 1 1 d . . . .
H22 H 0.5170 0.5488 0.9264 0.075 Uiso 1 1 calc R . . .
C23 C 0.5664(7) 0.5352(2) 1.2171(7) 0.051(2) Uani 1 1 d . . . .
C24 C 0.6167(7) 0.5038(3) 1.2165(9) 0.063(3) Uani 1 1 d . . . .
H24 H 0.6552 0.5015 1.1716 0.076 Uiso 1 1 calc R . . .
C25 C 0.6088(9) 0.4756(3) 1.2845(12) 0.085(4) Uani 1 1 d . . . .
H25 H 0.6403 0.4537 1.2820 0.102 Uiso 1 1 calc R . . .
C26 C 0.5573(10) 0.4787(3) 1.3536(11) 0.087(5) Uani 1 1 d . . . .
H26 H 0.5559 0.4598 1.4008 0.105 Uiso 1 1 calc R . . .
C27 C 0.5079(9) 0.5094(3) 1.3541(8) 0.073(3) Uani 1 1 d . . . .
H27 H 0.4694 0.5114 1.3990 0.087 Uiso 1 1 calc R . . .
C28 C 0.5143(8) 0.5383(3) 1.2875(7) 0.061(3) Uani 1 1 d . . . .
H28 H 0.4826 0.5601 1.2909 0.074 Uiso 1 1 calc R . . .
P6 P 0.90535(14) 0.64971(5) 1.41617(16) 0.0371(5) Uani 1 1 d . . . .
P7 P 0.87492(15) 0.56894(6) 1.36048(17) 0.0422(5) Uani 1 1 d . . . .
N5 N 0.7619(5) 0.6453(2) 1.5006(6) 0.0522(19) Uani 1 1 d . . . .
N6 N 0.8837(5) 0.63186(19) 1.6184(6) 0.0430(16) Uani 1 1 d . . . .
N7 N 1.0064(5) 0.70680(19) 1.3854(6) 0.0469(17) Uani 1 1 d . . . .
N8 N 0.9443(5) 0.71986(19) 1.5109(6) 0.0481(18) Uani 1 1 d . . . .
C31 C 0.8493(5) 0.6424(2) 1.5212(7) 0.0404(19) Uani 1 1 d . . . .
C32 C 0.7260(7) 0.6370(3) 1.5908(9) 0.061(3) Uani 1 1 d . . . .
H32A H 0.6811 0.6172 1.5754 0.073 Uiso 1 1 calc R . . .
H32B H 0.6984 0.6585 1.6141 0.073 Uiso 1 1 calc R . . .
C33 C 0.8126(7) 0.6254(3) 1.6707(8) 0.053(2) Uani 1 1 d . . . .
H33A H 0.8223 0.6400 1.7343 0.064 Uiso 1 1 calc R . . .
H33B H 0.8100 0.5996 1.6887 0.064 Uiso 1 1 calc R . . .
C34 C 0.6983(7) 0.6570(4) 1.4043(10) 0.087(4) Uani 1 1 d . . . .
H34A H 0.6643 0.6780 1.4181 0.130 Uiso 1 1 calc GR . . .
H34B H 0.6564 0.6373 1.3769 0.130 Uiso 1 1 calc GR . . .
H34C H 0.7318 0.6635 1.3538 0.130 Uiso 1 1 calc GR . . .
C35 C 0.9779(7) 0.6277(3) 1.6753(7) 0.062(3) Uani 1 1 d . . . .
H35A H 0.9950 0.6022 1.6756 0.093 Uiso 1 1 calc GR . . .
H35B H 0.9857 0.6360 1.7464 0.093 Uiso 1 1 calc GR . . .
H35C H 1.0162 0.6420 1.6422 0.093 Uiso 1 1 calc GR . . .
C36 C 0.9563(6) 0.6946(2) 1.4462(6) 0.0380(18) Uani 1 1 d . . . .
C37 C 1.0358(8) 0.7442(2) 1.4124(8) 0.060(3) Uani 1 1 d . . . .
H37A H 1.0168 0.7604 1.3520 0.072 Uiso 1 1 calc R . . .
H37B H 1.1021 0.7456 1.4395 0.072 Uiso 1 1 calc R . . .
C38 C 0.9884(8) 0.7538(2) 1.4949(9) 0.060(3) Uani 1 1 d . . . .
H38A H 1.0321 0.7617 1.5590 0.073 Uiso 1 1 calc R . . .
H38B H 0.9434 0.7732 1.4711 0.073 Uiso 1 1 calc R . . .
C39 C 1.0286(8) 0.6885(3) 1.2991(8) 0.061(3) Uani 1 1 d . . . .
H39A H 1.0934 0.6833 1.3164 0.091 Uiso 1 1 calc GR . . .
H39B H 1.0128 0.7040 1.2380 0.091 Uiso 1 1 calc GR . . .
H39C H 0.9946 0.6659 1.2847 0.091 Uiso 1 1 calc GR . . .
C40 C 0.8868(7) 0.7201(3) 1.5815(8) 0.056(2) Uani 1 1 d . . . .
H40A H 0.8280 0.7097 1.5474 0.084 Uiso 1 1 calc GR . . .
H40B H 0.8786 0.7450 1.6020 0.084 Uiso 1 1 calc GR . . .
H40C H 0.9150 0.7059 1.6428 0.084 Uiso 1 1 calc GR . . .
C41 C 1.0040(6) 0.6203(2) 1.4497(6) 0.0376(18) Uani 1 1 d . . . .
C42 C 1.0920(6) 0.6325(2) 1.4956(8) 0.047(2) Uani 1 1 d . . . .
H42 H 1.1012 0.6568 1.5180 0.056 Uiso 1 1 calc R . . .
C43 C 1.1650(6) 0.6097(3) 1.5086(8) 0.056(2) Uani 1 1 d . . . .
H43 H 1.2245 0.6184 1.5366 0.067 Uiso 1 1 calc R . . .
C44 C 1.1501(7) 0.5741(3) 1.4802(8) 0.057(2) Uani 1 1 d . . . .
H44 H 1.2002 0.5582 1.4905 0.069 Uiso 1 1 calc R . . .
C45 C 1.0659(6) 0.5611(2) 1.4379(8) 0.050(2) Uani 1 1 d . . . .
H45 H 1.0585 0.5364 1.4191 0.060 Uiso 1 1 calc R . . .
C46 C 0.9882(6) 0.5838(2) 1.4213(6) 0.0392(18) Uani 1 1 d . . . .
C47 C 0.8928(6) 0.5266(2) 1.2991(7) 0.046(2) Uani 1 1 d . . . .
C48 C 0.9353(8) 0.5278(3) 1.2194(8) 0.062(3) Uani 1 1 d . . . .
H48 H 0.9587 0.5499 1.2017 0.074 Uiso 1 1 calc R . . .
C49 C 0.9435(8) 0.4959(3) 1.1648(8) 0.066(3) Uani 1 1 d . . . .
H49 H 0.9730 0.4966 1.1107 0.079 Uiso 1 1 calc R . . .
C50 C 0.9090(7) 0.4639(3) 1.1893(9) 0.063(3) Uani 1 1 d . . . .
H50 H 0.9150 0.4426 1.1523 0.076 Uiso 1 1 calc R . . .
C51 C 0.8658(8) 0.4626(3) 1.2671(8) 0.063(3) Uani 1 1 d . . . .
H51 H 0.8413 0.4405 1.2832 0.076 Uiso 1 1 calc R . . .
C52 C 0.8580(7) 0.4936(2) 1.3223(8) 0.053(2) Uani 1 1 d . . . .
H52 H 0.8287 0.4925 1.3766 0.064 Uiso 1 1 calc R . . .
C53 C 0.8322(6) 0.5537(2) 1.4691(7) 0.044(2) Uani 1 1 d . . . .
C54 C 0.8849(6) 0.5390(2) 1.5591(7) 0.048(2) Uani 1 1 d . . . .
H54 H 0.9485 0.5380 1.5700 0.058 Uiso 1 1 calc R . . .
C55 C 0.8448(8) 0.5257(3) 1.6346(8) 0.062(3) Uani 1 1 d . . . .
H55 H 0.8816 0.5157 1.6965 0.075 Uiso 1 1 calc R . . .
C56 C 0.7544(8) 0.5267(3) 1.6202(10) 0.070(3) Uani 1 1 d . . . .
H56 H 0.7276 0.5170 1.6707 0.084 Uiso 1 1 calc R . . .
C57 C 0.7006(8) 0.5423(3) 1.5302(9) 0.071(3) Uani 1 1 d . . . .
H57 H 0.6371 0.5438 1.5208 0.086 Uiso 1 1 calc R . . .
C58 C 0.7386(7) 0.5557(3) 1.4555(8) 0.059(3) Uani 1 1 d . . . .
H58 H 0.7015 0.5662 1.3948 0.071 Uiso 1 1 calc R . . .
Sb4 Sb 0.44326(4) 0.63078(2) 1.49614(6) 0.0589(2) Uani 1 1 d . . . .
F19A_a F 0.3916(8) 0.6596(3) 1.5819(9) 0.110(3) Uiso 0.8 1 d . P A 1
F19B_b F 0.389(3) 0.6148(11) 1.594(3) 0.092(11) Uiso 0.2 1 d . P A 2
F20A_a F 0.5058(9) 0.6052(4) 1.4237(11) 0.113(4) Uiso 0.7 1 d . P A 1
F20B_b F 0.474(2) 0.6236(9) 1.365(3) 0.117(10) Uiso 0.3 1 d . P A 2
F21A_a F 0.5102(11) 0.6709(4) 1.4664(13) 0.081(4) Uiso 0.5 1 d . P A 1
F21B_b F 0.5247(12) 0.6687(5) 1.5167(15) 0.095(5) Uiso 0.5 1 d . P A 2
F22A_a F 0.5306(7) 0.6157(3) 1.6166(8) 0.097(3) Uiso 0.8 1 d . P A 1
F22B_b F 0.528(2) 0.5949(10) 1.537(3) 0.081(9) Uiso 0.2 1 d . P A 2
F23A_a F 0.3725(8) 0.5952(3) 1.5268(11) 0.061(3) Uiso 0.5 1 d . P A 1
F23B_b F 0.3761(14) 0.5884(5) 1.4718(17) 0.117(6) Uiso 0.5 1 d . P A 2
F24A_a F 0.3546(11) 0.6441(5) 1.3840(13) 0.084(5) Uiso 0.5 1 d . P A 1
F24B_b F 0.3511(14) 0.6574(6) 1.4149(16) 0.108(6) Uiso 0.5 1 d . P A 2
Cl1 Cl 0.1389(3) 0.53463(11) 1.1208(4) 0.0512(10) Uani 0.5 1 d . P . .
Cl2 Cl 0.2881(5) 0.5650(3) 1.2678(5) 0.100(2) Uani 0.5 1 d . P . .
C99 C 0.1830(12) 0.5721(6) 1.1893(15) 0.054(5) Uani 0.5 1 d . P . .
H99A H 0.1860 0.5919 1.1406 0.065 Uiso 0.5 1 calc R P . .
H99B H 0.1423 0.5799 1.2317 0.065 Uiso 0.5 1 calc R P . .
Sb2 Sb 0.99204(5) 0.63654(2) 1.01009(5) 0.0574(2) Uani 1 1 d . . . .
F7 F 1.0839(5) 0.6612(3) 1.0962(7) 0.111(3) Uani 1 1 d . . . .
F8 F 0.8976(6) 0.6124(2) 0.9195(7) 0.105(3) Uani 1 1 d . . . .
F9 F 1.0710(5) 0.6079(2) 0.9671(6) 0.098(2) Uani 1 1 d . . . .
F10 F 0.9787(9) 0.6068(2) 1.1131(7) 0.141(4) Uani 1 1 d . . . .
F11 F 0.9115(5) 0.66814(19) 1.0503(6) 0.0839(19) Uani 1 1 d . . . .
F12 F 0.9924(7) 0.6690(2) 0.9034(6) 0.109(3) Uani 1 1 d . . . .
Sb3 Sb 0.20329(4) 0.70607(2) 0.75311(4) 0.04336(18) Uani 1 1 d . . . .
F13 F 0.2002(5) 0.75561(16) 0.7596(5) 0.080(2) Uani 1 1 d . . . .
F14 F 0.2054(6) 0.65626(18) 0.7467(5) 0.088(2) Uani 1 1 d . . . .
F15 F 0.3288(4) 0.70795(19) 0.7782(5) 0.0739(18) Uani 1 1 d . . . .
F16 F 0.1911(4) 0.70881(16) 0.6122(4) 0.0640(15) Uani 1 1 d . . . .
F17 F 0.2139(4) 0.70333(17) 0.8948(4) 0.0661(16) Uani 1 1 d . . . .
F18 F 0.0773(4) 0.70518(19) 0.7264(5) 0.0719(17) Uani 1 1 d . . . .
Sb1 Sb 0.70430(4) 0.75691(2) 1.25345(4) 0.04750(19) Uani 1 1 d . . . .
F1 F 0.7808(7) 0.7954(2) 1.2612(6) 0.110(3) Uani 1 1 d . . . .
F2 F 0.6242(4) 0.71920(18) 1.2440(6) 0.090(2) Uani 1 1 d . . . .
F3 F 0.6927(6) 0.7537(3) 1.1155(5) 0.113(3) Uani 1 1 d . . . .
F4 F 0.7997(5) 0.7257(2) 1.2779(6) 0.095(2) Uani 1 1 d . . . .
F5 F 0.7155(6) 0.7612(3) 1.3932(5) 0.107(3) Uani 1 1 d . . . .
F6 F 0.6058(6) 0.7880(2) 1.2310(7) 0.108(3) Uani 1 1 d . . . .

loop_
_atom_site_aniso_label
_atom_site_aniso_U_11
_atom_site_aniso_U_22
_atom_site_aniso_U_33
_atom_site_aniso_U_23
_atom_site_aniso_U_13
_atom_site_aniso_U_12
P5 0.0435(12) 0.0321(10) 0.0372(11) 0.0009(8) 0.0044(9) 0.0015(8)
P8 0.0494(13) 0.0290(10) 0.0468(12) 0.0041(9) -0.0093(10) -0.0033(9)
N1 0.051(5) 0.037(4) 0.060(5) 0.001(3) 0.017(4) 0.008(3)
N2 0.059(5) 0.052(4) 0.043(4) 0.003(3) 0.012(4) -0.003(4)
N3 0.058(5) 0.026(3) 0.059(5) 0.004(3) 0.000(4) 0.007(3)
N4 0.078(6) 0.058(5) 0.047(5) -0.003(4) 0.017(4) 0.030(4)
C1 0.060(6) 0.023(4) 0.047(5) 0.001(3) 0.014(4) 0.003(4)
C2 0.067(7) 0.050(5) 0.067(7) 0.013(5) 0.034(6) 0.012(5)
C3 0.091(8) 0.051(6) 0.060(6) 0.001(5) 0.042(6) 0.005(5)
C4 0.062(7) 0.070(7) 0.069(7) -0.014(6) -0.001(6) 0.001(5)
C5 0.067(7) 0.098(9) 0.047(6) 0.000(6) 0.000(5) -0.004(6)
C6 0.050(5) 0.039(5) 0.039(5) -0.009(4) 0.004(4) 0.007(4)
C7 0.085(8) 0.036(5) 0.085(8) -0.007(5) 0.008(7) 0.017(5)
C8 0.086(8) 0.072(7) 0.064(7) -0.021(6) 0.013(6) 0.040(6)
C9 0.059(6) 0.045(5) 0.086(8) 0.019(5) 0.011(6) -0.011(5)
C10 0.155(15) 0.106(11) 0.064(8) 0.019(7) 0.053(9) 0.055(10)
C11 0.044(5) 0.039(4) 0.036(4) 0.005(3) 0.007(4) -0.001(4)
C12 0.042(5) 0.051(5) 0.055(6) 0.008(4) 0.001(4) 0.009(4)
C13 0.036(5) 0.070(7) 0.064(6) 0.014(5) 0.005(5) -0.010(4)
C14 0.060(7) 0.064(7) 0.068(7) 0.017(5) -0.004(5) -0.023(5)
C15 0.056(6) 0.046(5) 0.056(6) 0.012(4) -0.009(5) -0.011(4)
C16 0.046(5) 0.036(4) 0.045(5) 0.006(4) 0.000(4) -0.003(4)
C17 0.058(6) 0.027(4) 0.050(5) -0.001(4) -0.005(4) 0.000(4)
C18 0.057(6) 0.060(6) 0.047(5) 0.001(5) -0.008(5) 0.007(5)
C19 0.064(7) 0.071(7) 0.066(7) 0.004(6) 0.009(6) 0.022(6)
C20 0.077(8) 0.062(7) 0.066(7) -0.004(5) 0.005(6) 0.013(6)
C21 0.100(10) 0.068(7) 0.053(7) -0.022(6) -0.004(7) 0.001(7)
C22 0.065(7) 0.050(6) 0.056(6) -0.007(5) -0.014(5) -0.009(5)
C23 0.059(6) 0.035(4) 0.046(5) 0.004(4) -0.011(5) -0.011(4)
C24 0.058(6) 0.044(5) 0.070(7) 0.012(5) -0.016(5) -0.003(4)
C25 0.085(9) 0.041(6) 0.097(10) 0.015(6) -0.033(8) -0.013(6)
C26 0.097(10) 0.064(8) 0.070(8) 0.025(6) -0.034(8) -0.019(7)
C27 0.079(8) 0.072(7) 0.049(6) 0.015(5) -0.016(6) -0.019(6)
C28 0.077(7) 0.050(6) 0.044(5) 0.002(4) -0.008(5) -0.015(5)
P6 0.0390(11) 0.0293(10) 0.0431(11) -0.0021(8) 0.0109(9) 0.0029(8)
P7 0.0425(12) 0.0333(10) 0.0443(12) -0.0066(9) -0.0009(10) 0.0043(8)
N5 0.042(4) 0.059(5) 0.060(5) 0.013(4) 0.020(4) 0.001(3)
N6 0.046(4) 0.041(4) 0.045(4) -0.007(3) 0.016(3) 0.002(3)
N7 0.056(5) 0.041(4) 0.046(4) 0.001(3) 0.017(4) -0.006(3)
N8 0.064(5) 0.032(4) 0.050(4) -0.002(3) 0.017(4) 0.002(3)
C31 0.034(4) 0.034(4) 0.051(5) -0.001(4) 0.009(4) 0.001(3)
C32 0.054(6) 0.060(6) 0.077(7) 0.004(5) 0.035(5) 0.000(5)
C33 0.059(6) 0.050(5) 0.058(6) 0.006(4) 0.027(5) 0.005(4)
C34 0.048(6) 0.125(11) 0.094(9) 0.058(8) 0.028(6) 0.023(7)
C35 0.053(6) 0.091(8) 0.038(5) -0.009(5) 0.005(5) 0.009(5)
C36 0.045(5) 0.026(4) 0.044(5) -0.002(3) 0.012(4) 0.003(3)
C37 0.079(7) 0.040(5) 0.060(6) 0.002(4) 0.017(5) -0.022(5)
C38 0.074(7) 0.032(5) 0.069(7) -0.004(4) 0.008(6) -0.009(4)
C39 0.080(7) 0.061(6) 0.051(6) 0.001(5) 0.034(5) -0.013(5)
C40 0.064(6) 0.046(5) 0.063(6) -0.011(5) 0.025(5) 0.007(4)
C41 0.046(5) 0.033(4) 0.036(4) -0.001(3) 0.014(4) 0.003(3)
C42 0.042(5) 0.036(4) 0.064(6) -0.007(4) 0.015(4) -0.008(4)
C43 0.033(5) 0.064(6) 0.066(6) -0.001(5) 0.007(4) 0.001(4)
C44 0.044(5) 0.057(6) 0.073(7) -0.002(5) 0.018(5) 0.009(4)
C45 0.045(5) 0.036(4) 0.066(6) -0.006(4) 0.009(4) 0.010(4)
C46 0.043(5) 0.032(4) 0.040(4) -0.001(3) 0.005(4) 0.002(3)
C47 0.049(5) 0.040(5) 0.040(5) -0.010(4) -0.009(4) 0.004(4)
C48 0.088(8) 0.045(5) 0.048(6) -0.002(4) 0.009(5) 0.014(5)
C49 0.067(7) 0.078(8) 0.051(6) -0.008(5) 0.010(5) 0.019(6)
C50 0.060(6) 0.054(6) 0.061(7) -0.018(5) -0.012(5) 0.015(5)
C51 0.071(7) 0.042(5) 0.063(7) -0.019(5) -0.009(6) 0.003(5)
C52 0.054(6) 0.041(5) 0.056(6) -0.011(4) -0.003(5) 0.007(4)
C53 0.041(5) 0.034(4) 0.053(5) -0.017(4) 0.004(4) -0.001(3)
C54 0.042(5) 0.044(5) 0.054(5) -0.007(4) 0.003(4) 0.014(4)
C55 0.069(7) 0.062(6) 0.055(6) -0.006(5) 0.014(5) 0.007(5)
C56 0.062(7) 0.083(8) 0.073(8) -0.022(6) 0.031(6) -0.020(6)
C57 0.052(6) 0.091(8) 0.072(8) -0.029(7) 0.017(6) -0.022(6)
C58 0.048(6) 0.071(7) 0.053(6) -0.020(5) 0.001(5) -0.003(5)
Sb4 0.0485(4) 0.0593(4) 0.0722(5) 0.0012(3) 0.0214(3) -0.0009(3)
Cl1 0.052(2) 0.042(2) 0.061(3) 0.0042(19) 0.016(2) 0.0067(18)
Cl2 0.072(4) 0.147(7) 0.065(4) -0.004(4) -0.014(3) -0.015(4)
C99 0.046(11) 0.064(12) 0.052(11) 0.004(9) 0.013(9) 0.021(9)
Sb2 0.0554(4) 0.0635(4) 0.0574(4) -0.0015(3) 0.0220(3) 0.0032(3)
F7 0.064(4) 0.156(8) 0.109(6) -0.057(6) 0.017(4) -0.015(5)
F8 0.090(5) 0.106(6) 0.121(7) -0.032(5) 0.030(5) -0.009(5)
F9 0.081(5) 0.104(6) 0.112(6) -0.022(5) 0.032(4) 0.024(4)
F10 0.237(13) 0.094(6) 0.113(7) 0.037(5) 0.084(8) 0.035(7)
F11 0.087(5) 0.072(4) 0.098(5) -0.004(4) 0.034(4) 0.009(4)
F12 0.167(8) 0.080(5) 0.092(5) 0.003(4) 0.059(6) 0.016(5)
Sb3 0.0451(3) 0.0442(3) 0.0385(3) 0.0005(2) 0.0064(2) 0.0003(2)
F13 0.109(6) 0.047(3) 0.075(4) -0.001(3) 0.009(4) 0.003(3)
F14 0.141(7) 0.054(4) 0.073(4) 0.001(3) 0.032(4) 0.008(4)
F15 0.055(4) 0.104(5) 0.055(3) 0.004(3) 0.001(3) 0.002(3)
F16 0.071(4) 0.071(4) 0.048(3) -0.004(3) 0.012(3) -0.015(3)
F17 0.071(4) 0.081(4) 0.044(3) 0.002(3) 0.012(3) 0.003(3)
F18 0.053(3) 0.103(5) 0.056(3) 0.001(3) 0.007(3) -0.008(3)
Sb1 0.0690(4) 0.0344(3) 0.0396(3) -0.0027(2) 0.0149(3) -0.0012(2)
F1 0.160(9) 0.072(5) 0.109(6) -0.008(4) 0.058(6) -0.044(5)
F2 0.062(4) 0.058(4) 0.136(6) 0.006(4) 0.000(4) -0.005(3)
F3 0.095(6) 0.192(9) 0.052(4) -0.023(5) 0.016(4) 0.009(6)
F4 0.064(4) 0.082(5) 0.120(6) -0.017(4) -0.013(4) 0.010(3)
F5 0.116(6) 0.159(8) 0.049(4) -0.004(4) 0.029(4) -0.033(6)
F6 0.145(8) 0.072(5) 0.124(7) 0.014(4) 0.063(6) 0.047(5)

loop_
_atom_type_symbol
_atom_type_description
_atom_type_scat_dispersion_real
_atom_type_scat_dispersion_imag
_atom_type_scat_source
C C 0.0181 0.0091 'International Tables Vol C Tables 4.2.6.8 and 6.1.1.4'
H H 0.0000 0.0000 'International Tables Vol C Tables 4.2.6.8 and 6.1.1.4'
Cl Cl 0.3639 0.7018 'International Tables Vol C Tables 4.2.6.8 and 6.1.1.4'
F F 0.0727 0.0534 'International Tables Vol C Tables 4.2.6.8 and 6.1.1.4'
N N 0.0311 0.0180 'International Tables Vol C Tables 4.2.6.8 and 6.1.1.4'
P P 0.2955 0.4335 'International Tables Vol C Tables 4.2.6.8 and 6.1.1.4'
Sb Sb -0.0562 5.8946 'International Tables Vol C Tables 4.2.6.8 and 6.1.1.4'

loop_
_exptl_crystal_face_index_h
_exptl_crystal_face_index_k
_exptl_crystal_face_index_l
_exptl_crystal_face_perp_dist
-1.00 0.00 0.00 0.0550
1.00 0.00 0.00 0.0550
-1.00 1.00 1.00 0.1000
1.00 -1.00 -1.00 0.1000
0.00 1.00 0.00 0.0150
0.00 -1.00 0.00 0.0150

loop_
_geom_angle_atom_site_label_1
_geom_angle_atom_site_label_2
_geom_angle_atom_site_label_3
_geom_angle
C6 P5 C1 103.7(4)
C11 P5 C1 100.2(4)
C11 P5 C6 103.2(4)
C16 P8 C17 103.3(4)
C23 P8 C16 102.2(4)
C23 P8 C17 104.6(4)
C1 N1 C2 111.2(8)
C1 N1 C4 128.8(9)
C4 N1 C2 120.0(9)
C1 N2 C3 111.2(8)
C1 N2 C5 129.0(9)
C5 N2 C3 119.7(8)
C6 N3 C7 110.9(9)
C6 N3 C9 130.3(8)
C9 N3 C7 118.7(8)
C6 N4 C8 112.2(9)
C6 N4 C10 128.3(9)
C8 N4 C10 119.2(9)
N1 C1 P5 118.9(7)
N2 C1 P5 129.5(7)
N2 C1 N1 111.1(8)
N1 C2 C3 103.5(8)
N2 C3 C2 102.6(8)
N3 C6 P5 131.6(7)
N3 C6 N4 111.1(8)
N4 C6 P5 116.8(7)
N3 C7 C8 103.6(8)
N4 C8 C7 102.2(8)
C12 C11 P5 124.2(7)
C12 C11 C16 120.3(8)
C16 C11 P5 115.5(6)
C13 C12 C11 119.6(9)
C12 C13 C14 121.7(9)
C13 C14 C15 119.2(9)
C16 C15 C14 121.3(9)
C11 C16 P8 118.8(6)
C15 C16 P8 123.3(7)
C15 C16 C11 118.0(8)
C18 C17 P8 116.8(7)
C22 C17 P8 124.5(8)
C22 C17 C18 118.6(10)
C19 C18 C17 121.6(9)
C20 C19 C18 119.1(11)
C19 C20 C21 119.8(12)
C20 C21 C22 121.8(10)
C17 C22 C21 119.1(11)
C24 C23 P8 123.9(9)
C28 C23 P8 116.4(7)
C28 C23 C24 119.1(9)
C23 C24 C25 118.4(13)
C26 C25 C24 122.2(13)
C27 C26 C25 119.4(12)
C26 C27 C28 119.9(14)
C23 C28 C27 120.8(11)
C36 P6 C31 102.7(4)
C41 P6 C31 104.1(4)
C41 P6 C36 102.0(4)
C46 P7 C47 103.2(4)
C46 P7 C53 103.5(4)
C47 P7 C53 102.6(4)
C31 N5 C32 112.8(8)
C31 N5 C34 128.7(8)
C34 N5 C32 118.4(8)
C31 N6 C33 111.2(7)
C31 N6 C35 129.3(8)
C35 N6 C33 119.5(8)
C36 N7 C37 110.8(7)
C36 N7 C39 128.2(7)
C39 N7 C37 120.9(8)
C36 N8 C38 111.3(8)
C36 N8 C40 130.1(8)
C40 N8 C38 118.0(8)
N5 C31 P6 118.7(7)
N5 C31 N6 111.0(8)
N6 C31 P6 130.1(6)
N5 C32 C33 101.0(7)
N6 C33 C32 103.7(8)
N7 C36 P6 116.8(6)
N8 C36 P6 131.5(7)
N8 C36 N7 111.2(7)
N7 C37 C38 103.1(7)
N8 C38 C37 103.3(7)
C42 C41 P6 124.0(6)
C42 C41 C46 120.3(8)
C46 C41 P6 115.7(6)
C43 C42 C41 121.2(8)
C42 C43 C44 118.7(9)
C45 C44 C43 121.9(9)
C44 C45 C46 121.4(8)
C41 C46 P7 119.6(6)
C41 C46 C45 116.4(8)
C45 C46 P7 123.9(6)
C48 C47 P7 118.3(7)
C48 C47 C52 118.8(8)
C52 C47 P7 122.7(8)
C47 C48 C49 119.6(10)
C50 C49 C48 120.5(11)
C49 C50 C51 120.4(10)
C50 C51 C52 119.9(11)
C51 C52 C47 120.9(11)
C54 C53 P7 124.7(7)
C54 C53 C58 119.0(9)
C58 C53 P7 116.3(7)
C53 C54 C55 120.3(9)
C56 C55 C54 120.7(11)
C55 C56 C57 119.5(11)
C58 C57 C56 120.7(10)
C57 C58 C53 119.9(10)
F19A_a Sb4 F21A_a 91.1(6)
F19A_a Sb4 F22A_a 87.8(5)
F19B_b Sb4 F20B_b 149.7(16)
F19B_b Sb4 F21B_b 123.7(14)
F19B_b Sb4 F22B_b 88.6(17)
F19B_b Sb4 F23B_b 61.1(14)
F19B_b Sb4 F24B_b 100.1(14)
F20A_a Sb4 F19A_a 173.0(6)
F20A_a Sb4 F21A_a 84.8(7)
F20A_a Sb4 F22A_a 87.0(6)
F20A_a Sb4 F23A_a 99.9(6)
F20A_a Sb4 F24A_a 94.9(7)
F21B_b Sb4 F20B_b 85.9(11)
F21B_b Sb4 F23B_b 171.1(9)
F22A_a Sb4 F21A_a 96.2(6)
F22B_b Sb4 F20B_b 81.3(15)
F22B_b Sb4 F21B_b 96.0(13)
F22B_b Sb4 F23B_b 76.2(13)
F23A_a Sb4 F19A_a 84.5(6)
F23A_a Sb4 F21A_a 175.1(6)
F23A_a Sb4 F22A_a 85.7(5)
F23B_b Sb4 F20B_b 88.7(12)
F24A_a Sb4 F19A_a 90.5(7)
F24A_a Sb4 F21A_a 86.7(7)
F24A_a Sb4 F22A_a 176.6(6)
F24A_a Sb4 F23A_a 91.2(7)
F24B_b Sb4 F20B_b 82.3(12)
F24B_b Sb4 F21B_b 93.8(9)
F24B_b Sb4 F22B_b 160.2(13)
F24B_b Sb4 F23B_b 92.5(9)
Cl2 C99 Cl1 112.8(11)
F7 Sb2 F8 178.4(5)
F7 Sb2 F11 87.9(3)
F7 Sb2 F12 90.5(5)
F8 Sb2 F11 91.7(3)
F8 Sb2 F12 88.0(4)
F9 Sb2 F7 91.4(4)
F9 Sb2 F8 89.0(4)
F9 Sb2 F10 95.8(4)
F9 Sb2 F11 177.0(4)
F9 Sb2 F12 90.0(4)
F10 Sb2 F7 92.4(5)
F10 Sb2 F8 89.1(5)
F10 Sb2 F11 87.1(4)
F10 Sb2 F12 173.5(5)
F12 Sb2 F11 87.1(3)
F13 Sb3 F14 179.5(4)
F13 Sb3 F15 89.6(3)
F13 Sb3 F16 89.8(3)
F13 Sb3 F17 90.1(3)
F13 Sb3 F18 89.3(3)
F14 Sb3 F15 90.9(3)
F14 Sb3 F16 90.3(3)
F14 Sb3 F17 89.7(3)
F14 Sb3 F18 90.2(3)
F15 Sb3 F17 90.2(3)
F15 Sb3 F18 178.7(3)
F16 Sb3 F15 90.6(3)
F16 Sb3 F17 179.2(3)
F16 Sb3 F18 88.6(3)
F17 Sb3 F18 90.6(3)
F1 Sb1 F2 178.1(4)
F1 Sb1 F5 89.0(4)
F1 Sb1 F6 90.5(4)
F2 Sb1 F5 91.3(4)
F2 Sb1 F6 87.6(4)
F3 Sb1 F1 90.2(4)
F3 Sb1 F2 89.5(4)
F3 Sb1 F4 90.3(4)
F3 Sb1 F5 178.7(5)
F3 Sb1 F6 90.7(4)
F4 Sb1 F1 90.8(4)
F4 Sb1 F2 91.2(3)
F4 Sb1 F5 90.7(4)
F4 Sb1 F6 178.4(4)
F5 Sb1 F6 88.3(4)

loop_
_geom_bond_atom_site_label_1
_geom_bond_atom_site_label_2
_geom_bond_distance
P5 C1 1.853(9)
P5 C6 1.848(9)
P5 C11 1.829(9)
P8 C16 1.817(9)
P8 C17 1.827(11)
P8 C23 1.816(9)
N1 C1 1.326(12)
N1 C2 1.465(12)
N1 C4 1.460(13)
N2 C1 1.316(11)
N2 C3 1.483(13)
N2 C5 1.450(13)
N3 C6 1.307(12)
N3 C7 1.482(12)
N3 C9 1.452(14)
N4 C6 1.333(12)
N4 C8 1.461(13)
N4 C10 1.476(16)
C2 C3 1.507(16)
C7 C8 1.520(18)
C11 C12 1.400(12)
C11 C16 1.416(12)
C12 C13 1.371(13)
C13 C14 1.372(15)
C14 C15 1.400(14)
C15 C16 1.390(12)
C17 C18 1.407(14)
C17 C22 1.386(13)
C18 C19 1.382(15)
C19 C20 1.378(16)
C20 C21 1.379(17)
C21 C22 1.391(17)
C23 C24 1.397(14)
C23 C28 1.390(15)
C24 C25 1.414(16)
C25 C26 1.37(2)
C26 C27 1.368(19)
C27 C28 1.415(14)
P6 C31 1.850(9)
P6 C36 1.840(8)
P6 C41 1.825(8)
P7 C46 1.806(9)
P7 C47 1.828(9)
P7 C53 1.835(10)
N5 C31 1.302(11)
N5 C32 1.486(12)
N5 C34 1.470(14)
N6 C31 1.334(11)
N6 C33 1.460(12)
N6 C35 1.458(12)
N7 C36 1.335(11)
N7 C37 1.475(11)
N7 C39 1.456(12)
N8 C36 1.321(11)
N8 C38 1.471(12)
N8 C40 1.451(12)
C32 C33 1.539(14)
C37 C38 1.515(15)
C41 C42 1.405(12)
C41 C46 1.411(11)
C42 C43 1.376(13)
C43 C44 1.378(14)
C44 C45 1.359(13)
C45 C46 1.428(12)
C47 C48 1.389(15)
C47 C52 1.400(14)
C48 C49 1.413(14)
C49 C50 1.372(16)
C50 C51 1.374(16)
C51 C52 1.391(13)
C53 C54 1.379(13)
C53 C58 1.402(13)
C54 C55 1.405(15)
C55 C56 1.349(15)
C56 C57 1.402(17)
C57 C58 1.375(16)
Sb4 F19A_a 1.888(11)
Sb4 F19B_b 1.82(4)
Sb4 F20A_a 1.802(14)
Sb4 F20B_b 1.95(3)
Sb4 F21A_a 1.908(16)
Sb4 F21B_b 1.855(18)
Sb4 F22A_a 1.900(10)
Sb4 F22B_b 1.85(4)
Sb4 F23A_a 1.821(12)
Sb4 F23B_b 1.86(2)
Sb4 F24A_a 1.818(17)
Sb4 F24B_b 1.84(2)
Cl1 C99 1.71(2)
Cl2 C99 1.705(19)
Sb2 F7 1.823(7)
Sb2 F8 1.864(8)
Sb2 F9 1.812(7)
Sb2 F10 1.822(8)
Sb2 F11 1.880(7)
Sb2 F12 1.871(8)
Sb3 F13 1.841(6)
Sb3 F14 1.850(7)
Sb3 F15 1.868(6)
Sb3 F16 1.855(6)
Sb3 F17 1.869(6)
Sb3 F18 1.872(6)
Sb1 F1 1.835(7)
Sb1 F2 1.844(7)
Sb1 F3 1.818(7)
Sb1 F4 1.829(7)
Sb1 F5 1.846(7)
Sb1 F6 1.862(8)
